data_8104112
loop_
_publ_author_name
'Dorhout, P.K.'
'Raymond, C.C.'
'Miller, S.M.'

_publ_section_title
;
 Crystal structure of cesium copper(I) tetrasulfide, Cs Cu S4
;
_journal_name_full 'Zeitschrift fuer Kristallographie (149,1979-)'
_journal_page_first 776
_journal_page_last 776
_journal_volume 210
_journal_year 1995
_chemical_formula_sum 'Cs Cu S4'
_space_group_IT_number 19
_symmetry_space_group_name_Hall 'P 2ac 2ab'
_symmetry_space_group_name_H-M 'P 21 21 21'
_cell_angle_alpha 90
_cell_angle_beta 90
_cell_angle_gamma 90
_cell_formula_units_Z 4
_cell_length_a 5.25
_cell_length_b 8.709
_cell_length_c 13.45
_cell_volume 614.964
_citation_journal_id_ASTM ZEKRDZ
_cod_data_source_file Dorhout_ZEKRDZ_1995_1836.cif
_cod_data_source_block Cs1Cu1S4
_cod_original_cell_volume 614.9642
_cod_original_formula_sum 'Cs1 Cu1 S4'
_cod_database_code 8104112

loop_
_symmetry_equiv_pos_as_xyz
x,y,z
-x+1/2,-y,z+1/2
x+1/2,-y+1/2,-z
-x,y+1/2,-z+1/2

loop_
_atom_site_label
_atom_site_type_symbol
_atom_site_fract_x
_atom_site_fract_y
_atom_site_fract_z
_atom_site_occupancy
_atom_site_U_iso_or_equiv
S2 S 0.18668 0.60076 0.90329 1 0.0
Cs1 Cs+1 0.16012 0.42669 0.66449 1 0.0
S1 S 0.35562 0.8604 0.65335 1 0.0
S4 S 0.43161 0.06478 0.5774 1 0.0
S3 S 0.38226 0.20445 0.90462 1 0.0
Cu1 Cu+1 0.03972 0.35822 0.93991 1 0.0
